data_4336827
loop_
_publ_author_name
'Daniel M. Zink'
'Thomas Baumann'
'Jana Friedrichs'
'Martin Nieger'
'Stefan Br\"ase'

_publ_contact_author
;
        Martin Nieger
        Laboratory of Inorganic Chemistry
        Department of Chemistry
        Universitity of Helsinki
        P.O. Box 55
        FIN-00014 University of Helsinki
        Finland
;
_publ_contact_author_email martin.nieger@helsinki.fi
_publ_contact_author_fax '++358 9 191 50198'
_publ_contact_author_phone '++358 9 191 50192'
_publ_section_title
;
 Copper(I) Complexes Based on Five-Membered P^N Heterocycles: Structural
 Diversity Linked to Exciting Luminescence Properties
;
_journal_name_full 'Inorganic Chemistry'
_journal_page_first 13509
_journal_page_last 13520
_journal_paper_doi 10.1021/ic4019162
_journal_volume 52
_journal_year 2013
_chemical_formula_moiety 'C54 H60 Cu2 I2 N9 P3'
_chemical_formula_sum 'C54 H60 Cu2 I2 N9 P3'
_chemical_formula_weight 1308.90
_chemical_name_systematic
; 
 ? 
;
_space_group_IT_number 14
_symmetry_cell_setting monoclinic
_symmetry_space_group_name_Hall '-P 2ybc'
_symmetry_space_group_name_H-M 'P 1 21/c 1'
_atom_sites_solution_hydrogens geom
_atom_sites_solution_primary direct
_atom_sites_solution_secondary difmap
_audit_creation_method SHELXL-97
_cell_angle_alpha 90.00
_cell_angle_beta 104.68(1)
_cell_angle_gamma 90.00
_cell_formula_units_Z 4
_cell_length_a 21.256(2)
_cell_length_b 10.973(1)
_cell_length_c 23.901(2)
_cell_measurement_reflns_used 128
_cell_measurement_temperature 123(2)
_cell_measurement_theta_max 25.0
_cell_measurement_theta_min 2.5
_cell_volume 5392.7(9)
_computing_cell_refinement EVALCCD
_computing_data_collection Collect
_computing_data_reduction EVALCCD
_computing_molecular_graphics XP
_computing_publication_material 'SHELXL-97 (Sheldrick, 1997)'
_computing_structure_refinement 'SHELXL-97 (Sheldrick, 1997)'
_computing_structure_solution 'SHELXS-97 (Sheldrick, 1990)'
_diffrn_ambient_temperature 123(2)
_diffrn_measured_fraction_theta_full 0.998
_diffrn_measured_fraction_theta_max 0.998
_diffrn_measurement_device_type 'Bruker-Nonius KappaCCD'
_diffrn_measurement_method 'rotation in phi and omega, 1 deg.'
_diffrn_radiation_monochromator graphite
_diffrn_radiation_source 'fine-focus sealed tube'
_diffrn_radiation_type MoK\a
_diffrn_radiation_wavelength 0.71073
_diffrn_reflns_av_R_equivalents 0.0740
_diffrn_reflns_av_sigmaI/netI 0.0684
_diffrn_reflns_limit_h_max 27
_diffrn_reflns_limit_h_min -27
_diffrn_reflns_limit_k_max 14
_diffrn_reflns_limit_k_min -14
_diffrn_reflns_limit_l_max 30
_diffrn_reflns_limit_l_min -31
_diffrn_reflns_number 64970
_diffrn_reflns_theta_full 27.48
_diffrn_reflns_theta_max 27.48
_diffrn_reflns_theta_min 2.95
_exptl_absorpt_coefficient_mu 2.068
_exptl_absorpt_correction_T_max 0.8879
_exptl_absorpt_correction_T_min 0.7462
_exptl_absorpt_correction_type multi-scan
_exptl_absorpt_process_details 'SADABS (Sheldrick, 2008)'
_exptl_crystal_colour colourless
_exptl_crystal_density_diffrn 1.612
_exptl_crystal_density_meas ?
_exptl_crystal_description plates
_exptl_crystal_F_000 2624
_exptl_crystal_size_max 0.20
_exptl_crystal_size_mid 0.12
_exptl_crystal_size_min 0.06
_refine_diff_density_max 0.866
_refine_diff_density_min -0.617
_refine_diff_density_rms 0.124
_refine_ls_extinction_method none
_refine_ls_goodness_of_fit_ref 1.025
_refine_ls_hydrogen_treatment constr
_refine_ls_matrix_type full
_refine_ls_number_parameters 631
_refine_ls_number_reflns 12344
_refine_ls_number_restraints 0
_refine_ls_restrained_S_all 1.025
_refine_ls_R_factor_all 0.0822
_refine_ls_R_factor_gt 0.0449
_refine_ls_shift/su_max 0.003
_refine_ls_shift/su_mean 0.000
_refine_ls_structure_factor_coef Fsqd
_refine_ls_weighting_details 'calc w=1/[\s^2^(Fo^2^)+(0.0252P)^2^+6.2200P] where P=(Fo^2^+2Fc^2^)/3'
_refine_ls_weighting_scheme calc
_refine_ls_wR_factor_gt 0.0688
_refine_ls_wR_factor_ref 0.0774
_reflns_number_gt 8661
_reflns_number_total 12344
_reflns_threshold_expression >2sigma(I)
_cod_data_source_file ic4019162_si_002_1.cif
_cod_data_source_block sb304_hy_compound_2-I
_cod_depositor_comments
;
The following automatic conversions were performed:

'_exptl_crystal_density_meas' value 'none' was changed to '?' - the
value is perceived as not measured.

Automatic conversion script
Id: cif_fix_values 3008 2015-01-20 13:52:24Z robertas 
;
_cod_original_cell_volume 5392.7(8)
_cod_original_sg_symbol_H-M 'P 21/c'
_cod_database_code 4336827

loop_
_symmetry_equiv_pos_as_xyz
'x, y, z'
'-x, y+1/2, -z+1/2'
'-x, -y, -z'
'x, -y-1/2, z-1/2'

loop_
_atom_site_label
_atom_site_type_symbol
_atom_site_fract_x
_atom_site_fract_y
_atom_site_fract_z
_atom_site_U_iso_or_equiv
_atom_site_adp_type
_atom_site_occupancy
_atom_site_symmetry_multiplicity
_atom_site_calc_flag
_atom_site_refinement_flags
I1 I 0.206301(13) 0.55798(2) 0.551579(11) 0.02086(7) Uani 1 1 d .
I2 I 0.294407(13) 0.23551(2) 0.620727(11) 0.02131(7) Uani 1 1 d .
Cu1 Cu 0.30301(2) 0.47247(4) 0.635752(19) 0.01676(11) Uani 1 1 d .
Cu2 Cu 0.18009(2) 0.35511(4) 0.601803(19) 0.01945(11) Uani 1 1 d .
P1 P 0.27871(5) 0.53240(9) 0.71798(4) 0.0165(2) Uani 1 1 d .
N1 N 0.16076(15) 0.4169(3) 0.67691(13) 0.0186(7) Uani 1 1 d .
C2 C 0.19388(19) 0.5001(3) 0.71391(16) 0.0182(9) Uani 1 1 d .
N3 N 0.15764(16) 0.5346(3) 0.74973(13) 0.0227(8) Uani 1 1 d .
N4 N 0.10047(16) 0.4737(3) 0.73709(15) 0.0264(8) Uani 1 1 d .
C5 C 0.1053(2) 0.4042(4) 0.69368(17) 0.0221(9) Uani 1 1 d .
H5 H 0.0720 0.3490 0.6754 0.027 Uiso 1 1 calc R
C6 C 0.1711(2) 0.6240(4) 0.79659(17) 0.0273(10) Uani 1 1 d .
H6A H 0.2147 0.6595 0.8002 0.033 Uiso 1 1 calc R
H6B H 0.1716 0.5823 0.8334 0.033 Uiso 1 1 calc R
C7 C 0.1214(2) 0.7253(4) 0.78684(18) 0.0310(10) Uani 1 1 d .
H7A H 0.0777 0.6907 0.7839 0.037 Uiso 1 1 calc R
H7B H 0.1206 0.7675 0.7500 0.037 Uiso 1 1 calc R
C8 C 0.1380(2) 0.8164(5) 0.8366(2) 0.0476(14) Uani 1 1 d .
H8A H 0.1532 0.7712 0.8734 0.057 Uiso 1 1 calc R
H8B H 0.1742 0.8687 0.8318 0.057 Uiso 1 1 calc R
C9 C 0.0820(3) 0.8959(5) 0.8404(3) 0.0585(16) Uani 1 1 d .
H9A H 0.0957 0.9516 0.8733 0.088 Uiso 1 1 calc R
H9B H 0.0461 0.8450 0.8457 0.088 Uiso 1 1 calc R
H9C H 0.0676 0.9431 0.8046 0.088 Uiso 1 1 calc R
C10 C 0.31514(18) 0.4633(4) 0.78863(15) 0.0180(9) Uani 1 1 d .
C11 C 0.32598(19) 0.3394(4) 0.78855(16) 0.0219(9) Uani 1 1 d .
H11 H 0.3150 0.2957 0.7531 0.026 Uiso 1 1 calc R
C12 C 0.3528(2) 0.2783(4) 0.83978(18) 0.0304(10) Uani 1 1 d .
H12 H 0.3605 0.1931 0.8393 0.036 Uiso 1 1 calc R
C13 C 0.3683(2) 0.3409(4) 0.89136(18) 0.0317(11) Uani 1 1 d .
H13 H 0.3869 0.2992 0.9265 0.038 Uiso 1 1 calc R
C14 C 0.3566(2) 0.4638(4) 0.89180(17) 0.0329(11) Uani 1 1 d .
H14 H 0.3667 0.5069 0.9274 0.040 Uiso 1 1 calc R
C15 C 0.3303(2) 0.5257(4) 0.84058(16) 0.0267(10) Uani 1 1 d .
H15 H 0.3226 0.6110 0.8412 0.032 Uiso 1 1 calc R
C16 C 0.28818(19) 0.6954(3) 0.72617(15) 0.0174(9) Uani 1 1 d .
C17 C 0.3482(2) 0.7437(4) 0.75467(16) 0.0211(9) Uani 1 1 d .
H17 H 0.3818 0.6915 0.7753 0.025 Uiso 1 1 calc R
C18 C 0.3593(2) 0.8684(4) 0.75302(17) 0.0270(10) Uani 1 1 d .
H18 H 0.4002 0.9014 0.7728 0.032 Uiso 1 1 calc R
C19 C 0.3107(2) 0.9439(4) 0.72260(18) 0.0327(11) Uani 1 1 d .
H19 H 0.3179 1.0292 0.7217 0.039 Uiso 1 1 calc R
C20 C 0.2521(2) 0.8958(4) 0.69362(18) 0.0315(11) Uani 1 1 d .
H20 H 0.2192 0.9482 0.6721 0.038 Uiso 1 1 calc R
C21 C 0.2401(2) 0.7727(4) 0.69523(17) 0.0236(9) Uani 1 1 d .
H21 H 0.1990 0.7407 0.6752 0.028 Uiso 1 1 calc R
P2 P 0.40057(5) 0.54320(9) 0.63015(4) 0.0159(2) Uani 1 1 d .
N22 N 0.49195(16) 0.3664(3) 0.62028(13) 0.0219(8) Uani 1 1 d .
C23 C 0.44099(19) 0.4353(3) 0.59419(15) 0.0180(8) Uani 1 1 d .
N24 N 0.41658(16) 0.3948(3) 0.53992(13) 0.0196(7) Uani 1 1 d .
N25 N 0.45154(17) 0.2987(3) 0.52896(14) 0.0255(8) Uani 1 1 d .
C26 C 0.4952(2) 0.2860(4) 0.57822(18) 0.0282(10) Uani 1 1 d .
H26 H 0.5273 0.2239 0.5841 0.034 Uiso 1 1 calc R
C27 C 0.3633(2) 0.4443(4) 0.49493(16) 0.0242(9) Uani 1 1 d .
H27A H 0.3383 0.5027 0.5124 0.029 Uiso 1 1 calc R
H27B H 0.3337 0.3774 0.4773 0.029 Uiso 1 1 calc R
C28 C 0.3875(2) 0.5083(4) 0.44849(17) 0.0300(11) Uani 1 1 d .
H28A H 0.4059 0.4468 0.4268 0.036 Uiso 1 1 calc R
H28B H 0.4231 0.5645 0.4671 0.036 Uiso 1 1 calc R
C29 C 0.3350(2) 0.5807(5) 0.40577(18) 0.0397(13) Uani 1 1 d .
H29A H 0.3524 0.6072 0.3730 0.048 Uiso 1 1 calc R
H29B H 0.2974 0.5266 0.3901 0.048 Uiso 1 1 calc R
C30 C 0.3121(2) 0.6903(4) 0.4322(2) 0.0433(13) Uani 1 1 d .
H30A H 0.2785 0.7324 0.4029 0.065 Uiso 1 1 calc R
H30B H 0.3487 0.7456 0.4468 0.065 Uiso 1 1 calc R
H30C H 0.2939 0.6647 0.4642 0.065 Uiso 1 1 calc R
C31 C 0.45908(18) 0.5561(3) 0.70020(15) 0.0158(8) Uani 1 1 d .
C32 C 0.4527(2) 0.4776(4) 0.74292(16) 0.0232(9) Uani 1 1 d .
H32 H 0.4201 0.4163 0.7345 0.028 Uiso 1 1 calc R
C33 C 0.4929(2) 0.4861(4) 0.79816(16) 0.0251(10) Uani 1 1 d .
H33 H 0.4881 0.4304 0.8272 0.030 Uiso 1 1 calc R
C34 C 0.5391(2) 0.5740(4) 0.81086(17) 0.0263(10) Uani 1 1 d .
H34 H 0.5664 0.5809 0.8489 0.032 Uiso 1 1 calc R
C35 C 0.5459(2) 0.6526(4) 0.7685(2) 0.0452(14) Uani 1 1 d .
H35 H 0.5787 0.7136 0.7774 0.054 Uiso 1 1 calc R
C36 C 0.5063(2) 0.6454(4) 0.71309(18) 0.0346(12) Uani 1 1 d .
H36 H 0.5114 0.7013 0.6842 0.042 Uiso 1 1 calc R
C37 C 0.40472(19) 0.6890(3) 0.59532(15) 0.0172(9) Uani 1 1 d .
C38 C 0.45371(19) 0.7216(4) 0.56956(15) 0.0197(9) Uani 1 1 d .
H38 H 0.4862 0.6639 0.5670 0.024 Uiso 1 1 calc R
C39 C 0.4556(2) 0.8379(4) 0.54750(16) 0.0245(10) Uani 1 1 d .
H39 H 0.4893 0.8604 0.5299 0.029 Uiso 1 1 calc R
C40 C 0.4083(2) 0.9205(4) 0.55125(16) 0.0248(10) Uani 1 1 d .
H40 H 0.4097 1.0004 0.5363 0.030 Uiso 1 1 calc R
C41 C 0.3592(2) 0.8902(4) 0.57608(16) 0.0229(9) Uani 1 1 d .
H41 H 0.3267 0.9483 0.5782 0.027 Uiso 1 1 calc R
C42 C 0.3571(2) 0.7746(4) 0.59798(15) 0.0214(9) Uani 1 1 d .
H42 H 0.3229 0.7530 0.6151 0.026 Uiso 1 1 calc R
P3 P 0.10717(5) 0.22554(9) 0.55111(4) 0.0199(2) Uani 1 1 d .
N43 N 0.13686(18) -0.0218(3) 0.54230(15) 0.0285(9) Uani 1 1 d .
C44 C 0.14251(19) 0.0923(4) 0.52570(16) 0.0209(9) Uani 1 1 d .
N45 N 0.18036(17) 0.0967(3) 0.48892(14) 0.0247(8) Uani 1 1 d .
N46 N 0.20108(18) -0.0170(3) 0.47937(16) 0.0326(9) Uani 1 1 d .
C47 C 0.1737(2) -0.0827(4) 0.5129(2) 0.0362(12) Uani 1 1 d .
H47 H 0.1796 -0.1685 0.5162 0.043 Uiso 1 1 calc R
C48 C 0.2025(2) 0.2002(4) 0.46178(17) 0.0289(10) Uani 1 1 d .
H48A H 0.2504 0.1968 0.4695 0.035 Uiso 1 1 calc R
H48B H 0.1910 0.2759 0.4795 0.035 Uiso 1 1 calc R
C49 C 0.1736(2) 0.2055(4) 0.39740(18) 0.0353(12) Uani 1 1 d .
H49A H 0.1256 0.2098 0.3893 0.042 Uiso 1 1 calc R
H49B H 0.1851 0.1304 0.3792 0.042 Uiso 1 1 calc R
C50 C 0.1987(2) 0.3157(4) 0.37157(19) 0.0367(12) Uani 1 1 d .
H50A H 0.1839 0.3905 0.3875 0.044 Uiso 1 1 calc R
H50B H 0.2469 0.3150 0.3832 0.044 Uiso 1 1 calc R
C51 C 0.1762(3) 0.3193(5) 0.3067(2) 0.0530(15) Uani 1 1 d .
H51A H 0.1939 0.3920 0.2923 0.080 Uiso 1 1 calc R
H51B H 0.1286 0.3220 0.2949 0.080 Uiso 1 1 calc R
H51C H 0.1915 0.2462 0.2906 0.080 Uiso 1 1 calc R
C52 C 0.04711(19) 0.2704(4) 0.48628(16) 0.0197(9) Uani 1 1 d .
C53 C 0.0047(2) 0.1868(4) 0.45261(17) 0.0282(10) Uani 1 1 d .
H53 H 0.0082 0.1028 0.4625 0.034 Uiso 1 1 calc R
C54 C -0.0423(2) 0.2254(4) 0.40512(18) 0.0352(12) Uani 1 1 d .
H54 H -0.0716 0.1680 0.3828 0.042 Uiso 1 1 calc R
C55 C -0.0470(2) 0.3443(4) 0.38999(19) 0.0373(12) Uani 1 1 d .
H55 H -0.0793 0.3701 0.3569 0.045 Uiso 1 1 calc R
C56 C -0.0049(2) 0.4283(4) 0.4228(2) 0.0435(14) Uani 1 1 d .
H56 H -0.0083 0.5119 0.4121 0.052 Uiso 1 1 calc R
C57 C 0.0419(2) 0.3914(4) 0.47073(19) 0.0342(12) Uani 1 1 d .
H57 H 0.0707 0.4495 0.4932 0.041 Uiso 1 1 calc R
C58 C 0.0619(2) 0.1506(4) 0.59618(17) 0.0239(9) Uani 1 1 d .
C59 C 0.0978(2) 0.1036(4) 0.64838(17) 0.0303(11) Uani 1 1 d .
H59 H 0.1437 0.1135 0.6591 0.036 Uiso 1 1 calc R
C60 C 0.0678(3) 0.0430(4) 0.68479(19) 0.0378(12) Uani 1 1 d .
H60 H 0.0930 0.0098 0.7201 0.045 Uiso 1 1 calc R
C61 C 0.0016(3) 0.0304(5) 0.6702(2) 0.0438(13) Uani 1 1 d .
H61 H -0.0190 -0.0131 0.6950 0.053 Uiso 1 1 calc R
C62 C -0.0351(3) 0.0800(5) 0.6199(2) 0.0420(13) Uani 1 1 d .
H62 H -0.0812 0.0730 0.6106 0.050 Uiso 1 1 calc R
C63 C -0.0053(2) 0.1405(4) 0.58257(19) 0.0319(11) Uani 1 1 d .
H63 H -0.0309 0.1749 0.5477 0.038 Uiso 1 1 calc R

loop_
_atom_site_aniso_label
_atom_site_aniso_U_11
_atom_site_aniso_U_22
_atom_site_aniso_U_33
_atom_site_aniso_U_23
_atom_site_aniso_U_13
_atom_site_aniso_U_12
I1 0.01861(14) 0.01856(14) 0.02238(13) 0.00575(11) -0.00038(11) -0.00120(11)
I2 0.01950(14) 0.01582(14) 0.02506(14) -0.00053(11) -0.00087(11) 0.00242(11)
Cu1 0.0152(3) 0.0181(3) 0.0163(2) -0.00079(19) 0.00278(19) -0.0013(2)
Cu2 0.0184(3) 0.0175(3) 0.0211(3) -0.0001(2) 0.0024(2) -0.0022(2)
P1 0.0164(5) 0.0180(5) 0.0143(5) 0.0011(4) 0.0027(4) 0.0009(4)
N1 0.0132(18) 0.0201(19) 0.0213(17) 0.0036(14) 0.0021(14) 0.0019(14)
C2 0.018(2) 0.017(2) 0.020(2) 0.0055(16) 0.0045(17) 0.0024(17)
N3 0.0187(19) 0.027(2) 0.0234(18) -0.0004(15) 0.0067(15) 0.0004(16)
N4 0.0182(19) 0.029(2) 0.034(2) 0.0026(16) 0.0105(16) -0.0027(16)
C5 0.016(2) 0.026(2) 0.027(2) 0.0036(18) 0.0080(18) -0.0016(18)
C6 0.025(2) 0.030(3) 0.027(2) -0.0042(19) 0.0091(19) 0.002(2)
C7 0.032(3) 0.029(3) 0.037(3) -0.007(2) 0.018(2) -0.001(2)
C8 0.034(3) 0.040(3) 0.072(4) -0.024(3) 0.019(3) -0.003(2)
C9 0.058(4) 0.052(4) 0.076(4) -0.013(3) 0.036(3) 0.000(3)
C10 0.017(2) 0.022(2) 0.0159(19) 0.0031(16) 0.0055(16) 0.0010(17)
C11 0.020(2) 0.026(2) 0.020(2) 0.0040(17) 0.0046(17) 0.0004(19)
C12 0.031(3) 0.029(3) 0.033(2) 0.010(2) 0.012(2) 0.001(2)
C13 0.026(3) 0.041(3) 0.025(2) 0.014(2) 0.001(2) 0.003(2)
C14 0.038(3) 0.042(3) 0.016(2) 0.001(2) 0.0037(19) -0.006(2)
C15 0.034(3) 0.024(2) 0.021(2) 0.0016(18) 0.0028(19) 0.001(2)
C16 0.022(2) 0.016(2) 0.0162(19) 0.0000(15) 0.0091(17) -0.0008(17)
C17 0.024(2) 0.017(2) 0.021(2) -0.0019(17) 0.0033(17) 0.0031(18)
C18 0.032(3) 0.026(3) 0.025(2) -0.0008(18) 0.011(2) -0.005(2)
C19 0.053(3) 0.015(2) 0.034(3) 0.0000(19) 0.019(2) -0.006(2)
C20 0.039(3) 0.024(2) 0.033(2) 0.0067(19) 0.011(2) 0.012(2)
C21 0.020(2) 0.023(2) 0.027(2) 0.0018(18) 0.0063(18) 0.0044(19)
P2 0.0162(5) 0.0170(5) 0.0140(5) -0.0008(4) 0.0030(4) -0.0012(4)
N22 0.0215(19) 0.0225(19) 0.0235(18) -0.0013(15) 0.0090(15) 0.0019(16)
C23 0.018(2) 0.019(2) 0.0177(19) 0.0016(16) 0.0054(16) -0.0044(18)
N24 0.0192(19) 0.0220(18) 0.0178(17) -0.0029(14) 0.0052(14) -0.0020(15)
N25 0.029(2) 0.024(2) 0.0254(19) -0.0061(15) 0.0093(16) 0.0017(16)
C26 0.031(3) 0.023(2) 0.035(3) -0.0001(19) 0.016(2) 0.006(2)
C27 0.022(2) 0.030(2) 0.018(2) -0.0077(18) 0.0014(17) -0.0046(19)
C28 0.035(3) 0.035(3) 0.022(2) -0.0050(19) 0.010(2) -0.005(2)
C29 0.046(3) 0.049(3) 0.020(2) 0.008(2) 0.000(2) -0.012(3)
C30 0.046(3) 0.040(3) 0.039(3) 0.012(2) 0.000(2) -0.005(3)
C31 0.016(2) 0.016(2) 0.0149(18) -0.0007(16) 0.0029(16) 0.0045(17)
C32 0.021(2) 0.024(2) 0.024(2) -0.0004(17) 0.0030(18) -0.0062(18)
C33 0.028(3) 0.027(2) 0.019(2) 0.0082(17) 0.0032(18) 0.001(2)
C34 0.030(3) 0.022(2) 0.019(2) 0.0004(17) -0.0073(19) 0.001(2)
C35 0.048(3) 0.034(3) 0.038(3) 0.009(2) -0.019(2) -0.024(2)
C36 0.038(3) 0.030(3) 0.028(2) 0.010(2) -0.004(2) -0.017(2)
C37 0.021(2) 0.015(2) 0.0134(19) -0.0029(15) 0.0012(16) -0.0048(17)
C38 0.017(2) 0.025(2) 0.0171(19) 0.0007(17) 0.0038(16) 0.0004(18)
C39 0.031(3) 0.030(3) 0.013(2) -0.0015(17) 0.0052(18) -0.008(2)
C40 0.038(3) 0.019(2) 0.014(2) -0.0014(16) 0.0002(19) -0.004(2)
C41 0.024(2) 0.021(2) 0.021(2) -0.0047(17) 0.0006(18) 0.0022(18)
C42 0.023(2) 0.023(2) 0.0164(19) -0.0032(17) 0.0028(17) -0.0023(19)
P3 0.0183(6) 0.0170(5) 0.0226(5) 0.0003(4) 0.0017(4) -0.0022(5)
N43 0.028(2) 0.020(2) 0.035(2) 0.0043(16) 0.0044(17) 0.0015(17)
C44 0.017(2) 0.021(2) 0.023(2) -0.0005(17) 0.0006(18) -0.0015(17)
N45 0.022(2) 0.0184(19) 0.033(2) -0.0022(15) 0.0061(16) 0.0013(15)
N46 0.029(2) 0.021(2) 0.047(2) -0.0047(17) 0.0060(18) 0.0032(17)
C47 0.041(3) 0.016(2) 0.048(3) 0.003(2) 0.004(2) 0.003(2)
C48 0.031(3) 0.024(2) 0.033(2) -0.0011(19) 0.011(2) -0.003(2)
C49 0.038(3) 0.032(3) 0.035(3) 0.001(2) 0.009(2) -0.004(2)
C50 0.043(3) 0.031(3) 0.038(3) 0.002(2) 0.013(2) 0.005(2)
C51 0.055(4) 0.058(4) 0.043(3) 0.008(3) 0.005(3) -0.002(3)
C52 0.017(2) 0.019(2) 0.022(2) -0.0009(17) 0.0024(17) 0.0000(18)
C53 0.032(3) 0.017(2) 0.032(2) -0.0029(18) 0.001(2) 0.0033(19)
C54 0.032(3) 0.035(3) 0.030(2) -0.008(2) -0.010(2) -0.002(2)
C55 0.034(3) 0.036(3) 0.033(3) 0.008(2) -0.007(2) 0.001(2)
C56 0.037(3) 0.026(3) 0.054(3) 0.015(2) -0.013(2) -0.003(2)
C57 0.027(3) 0.023(2) 0.043(3) 0.001(2) -0.007(2) -0.006(2)
C58 0.027(2) 0.021(2) 0.025(2) -0.0033(17) 0.0074(19) -0.0057(19)
C59 0.044(3) 0.017(2) 0.030(2) 0.0012(18) 0.010(2) 0.000(2)
C60 0.062(4) 0.023(3) 0.027(2) -0.0004(19) 0.010(2) -0.003(2)
C61 0.062(4) 0.034(3) 0.046(3) -0.003(2) 0.033(3) -0.011(3)
C62 0.040(3) 0.042(3) 0.051(3) -0.005(2) 0.026(3) -0.007(3)
C63 0.031(3) 0.035(3) 0.031(2) -0.007(2) 0.011(2) -0.006(2)

loop_
_atom_type_symbol
_atom_type_description
_atom_type_scat_dispersion_real
_atom_type_scat_dispersion_imag
_atom_type_scat_source
C C 0.0033 0.0016 'International Tables Vol C Tables 4.2.6.8 and 6.1.1.4'
H H 0.0000 0.0000 'International Tables Vol C Tables 4.2.6.8 and 6.1.1.4'
N N 0.0061 0.0033 'International Tables Vol C Tables 4.2.6.8 and 6.1.1.4'
P P 0.1023 0.0942 'International Tables Vol C Tables 4.2.6.8 and 6.1.1.4'
Cu Cu 0.3201 1.2651 'International Tables Vol C Tables 4.2.6.8 and 6.1.1.4'
I I -0.4742 1.8119 'International Tables Vol C Tables 4.2.6.8 and 6.1.1.4'

loop_
_geom_angle_atom_site_label_1
_geom_angle_atom_site_label_2
_geom_angle_atom_site_label_3
_geom_angle
Cu2 I1 Cu1 64.666(16)
Cu1 I2 Cu2 64.499(16)
P2 Cu1 P1 111.70(4)
P2 Cu1 I2 111.52(3)
P1 Cu1 I2 112.65(3)
P2 Cu1 I1 112.40(3)
P1 Cu1 I1 104.66(3)
I2 Cu1 I1 103.448(17)
P2 Cu1 Cu2 159.13(3)
P1 Cu1 Cu2 89.08(3)
I2 Cu1 Cu2 58.981(15)
I1 Cu1 Cu2 57.629(16)
N1 Cu2 P3 114.90(10)
N1 Cu2 I1 103.26(9)
P3 Cu2 I1 119.16(3)
N1 Cu2 I2 112.65(9)
P3 Cu2 I2 104.73(3)
I1 Cu2 I2 101.568(19)
N1 Cu2 Cu1 88.50(9)
P3 Cu2 Cu1 155.45(4)
I1 Cu2 Cu1 57.705(15)
I2 Cu2 Cu1 56.520(16)
C16 P1 C2 106.33(18)
C16 P1 C10 107.48(17)
C2 P1 C10 98.64(17)
C16 P1 Cu1 109.88(13)
C2 P1 Cu1 109.90(13)
C10 P1 Cu1 123.09(13)
C2 N1 C5 103.2(3)
C2 N1 Cu2 127.8(3)
C5 N1 Cu2 127.6(3)
N1 C2 N3 108.8(3)
N1 C2 P1 121.1(3)
N3 C2 P1 129.3(3)
C2 N3 N4 110.3(3)
C2 N3 C6 130.2(4)
N4 N3 C6 119.5(3)
C5 N4 N3 102.6(3)
N4 C5 N1 115.2(4)
N4 C5 H5 122.4
N1 C5 H5 122.4
N3 C6 C7 112.5(3)
N3 C6 H6A 109.1
C7 C6 H6A 109.1
N3 C6 H6B 109.1
C7 C6 H6B 109.1
H6A C6 H6B 107.8
C6 C7 C8 110.4(4)
C6 C7 H7A 109.6
C8 C7 H7A 109.6
C6 C7 H7B 109.6
C8 C7 H7B 109.6
H7A C7 H7B 108.1
C9 C8 C7 113.5(4)
C9 C8 H8A 108.9
C7 C8 H8A 108.9
C9 C8 H8B 108.9
C7 C8 H8B 108.9
H8A C8 H8B 107.7
C8 C9 H9A 109.5
C8 C9 H9B 109.5
H9A C9 H9B 109.5
C8 C9 H9C 109.5
H9A C9 H9C 109.5
H9B C9 H9C 109.5
C11 C10 C15 119.3(4)
C11 C10 P1 116.0(3)
C15 C10 P1 124.7(3)
C10 C11 C12 120.5(4)
C10 C11 H11 119.7
C12 C11 H11 119.7
C13 C12 C11 120.1(4)
C13 C12 H12 120.0
C11 C12 H12 120.0
C14 C13 C12 119.7(4)
C14 C13 H13 120.2
C12 C13 H13 120.2
C13 C14 C15 120.5(4)
C13 C14 H14 119.7
C15 C14 H14 119.7
C10 C15 C14 120.0(4)
C10 C15 H15 120.0
C14 C15 H15 120.0
C21 C16 C17 119.2(4)
C21 C16 P1 120.0(3)
C17 C16 P1 119.6(3)
C18 C17 C16 120.2(4)
C18 C17 H17 119.9
C16 C17 H17 119.9
C19 C18 C17 119.8(4)
C19 C18 H18 120.1
C17 C18 H18 120.1
C20 C19 C18 120.0(4)
C20 C19 H19 120.0
C18 C19 H19 120.0
C19 C20 C21 121.0(4)
C19 C20 H20 119.5
C21 C20 H20 119.5
C20 C21 C16 119.8(4)
C20 C21 H21 120.1
C16 C21 H21 120.1
C23 P2 C37 106.00(18)
C23 P2 C31 101.09(17)
C37 P2 C31 104.57(17)
C23 P2 Cu1 111.07(13)
C37 P2 Cu1 118.93(14)
C31 P2 Cu1 113.41(13)
C23 N22 C26 102.1(3)
N22 C23 N24 109.4(3)
N22 C23 P2 125.2(3)
N24 C23 P2 124.2(3)
C23 N24 N25 110.3(3)
C23 N24 C27 128.9(3)
N25 N24 C27 120.7(3)
C26 N25 N24 102.0(3)
N25 C26 N22 116.2(4)
N25 C26 H26 121.9
N22 C26 H26 121.9
N24 C27 C28 111.7(3)
N24 C27 H27A 109.3
C28 C27 H27A 109.3
N24 C27 H27B 109.3
C28 C27 H27B 109.3
H27A C27 H27B 107.9
C27 C28 C29 113.9(4)
C27 C28 H28A 108.8
C29 C28 H28A 108.8
C27 C28 H28B 108.8
C29 C28 H28B 108.8
H28A C28 H28B 107.7
C30 C29 C28 113.3(4)
C30 C29 H29A 108.9
C28 C29 H29A 108.9
C30 C29 H29B 108.9
C28 C29 H29B 108.9
H29A C29 H29B 107.7
C29 C30 H30A 109.5
C29 C30 H30B 109.5
H30A C30 H30B 109.5
C29 C30 H30C 109.5
H30A C30 H30C 109.5
H30B C30 H30C 109.5
C32 C31 C36 119.0(3)
C32 C31 P2 117.6(3)
C36 C31 P2 123.3(3)
C31 C32 C33 121.1(4)
C31 C32 H32 119.5
C33 C32 H32 119.5
C34 C33 C32 120.0(4)
C34 C33 H33 120.0
C32 C33 H33 120.0
C33 C34 C35 119.4(4)
C33 C34 H34 120.3
C35 C34 H34 120.3
C34 C35 C36 121.4(4)
C34 C35 H35 119.3
C36 C35 H35 119.3
C31 C36 C35 119.2(4)
C31 C36 H36 120.4
C35 C36 H36 120.4
C38 C37 C42 118.9(4)
C38 C37 P2 124.1(3)
C42 C37 P2 116.9(3)
C37 C38 C39 120.3(4)
C37 C38 H38 119.9
C39 C38 H38 119.9
C40 C39 C38 119.4(4)
C40 C39 H39 120.3
C38 C39 H39 120.3
C41 C40 C39 121.4(4)
C41 C40 H40 119.3
C39 C40 H40 119.3
C40 C41 C42 119.3(4)
C40 C41 H41 120.3
C42 C41 H41 120.3
C41 C42 C37 120.7(4)
C41 C42 H42 119.6
C37 C42 H42 119.6
C52 P3 C58 105.47(19)
C52 P3 C44 101.21(18)
C58 P3 C44 99.23(19)
C52 P3 Cu2 122.43(13)
C58 P3 Cu2 111.60(13)
C44 P3 Cu2 113.99(13)
C44 N43 C47 101.7(4)
N43 C44 N45 110.2(4)
N43 C44 P3 125.6(3)
N45 C44 P3 124.1(3)
C44 N45 N46 110.6(3)
C44 N45 C48 130.0(4)
N46 N45 C48 119.3(4)
C47 N46 N45 100.9(4)
N46 C47 N43 116.6(4)
N46 C47 H47 121.7
N43 C47 H47 121.7
N45 C48 C49 113.2(4)
N45 C48 H48A 108.9
C49 C48 H48A 108.9
N45 C48 H48B 108.9
C49 C48 H48B 108.9
H48A C48 H48B 107.7
C48 C49 C50 110.6(4)
C48 C49 H49A 109.5
C50 C49 H49A 109.5
C48 C49 H49B 109.5
C50 C49 H49B 109.5
H49A C49 H49B 108.1
C51 C50 C49 112.9(4)
C51 C50 H50A 109.0
C49 C50 H50A 109.0
C51 C50 H50B 109.0
C49 C50 H50B 109.0
H50A C50 H50B 107.8
C50 C51 H51A 109.5
C50 C51 H51B 109.5
H51A C51 H51B 109.5
C50 C51 H51C 109.5
H51A C51 H51C 109.5
H51B C51 H51C 109.5
C57 C52 C53 119.0(4)
C57 C52 P3 119.0(3)
C53 C52 P3 122.0(3)
C54 C53 C52 120.2(4)
C54 C53 H53 119.9
C52 C53 H53 119.9
C55 C54 C53 120.5(4)
C55 C54 H54 119.7
C53 C54 H54 119.7
C54 C55 C56 120.0(4)
C54 C55 H55 120.0
C56 C55 H55 120.0
C57 C56 C55 120.2(4)
C57 C56 H56 119.9
C55 C56 H56 119.9
C56 C57 C52 120.1(4)
C56 C57 H57 120.0
C52 C57 H57 120.0
C59 C58 C63 118.7(4)
C59 C58 P3 116.7(3)
C63 C58 P3 124.6(3)
C60 C59 C58 120.8(5)
C60 C59 H59 119.6
C58 C59 H59 119.6
C61 C60 C59 119.9(5)
C61 C60 H60 120.0
C59 C60 H60 120.0
C60 C61 C62 120.3(5)
C60 C61 H61 119.8
C62 C61 H61 119.8
C61 C62 C63 120.2(5)
C61 C62 H62 119.9
C63 C62 H62 119.9
C58 C63 C62 119.9(4)
C58 C63 H63 120.0
C62 C63 H63 120.0

loop_
_geom_bond_atom_site_label_1
_geom_bond_atom_site_label_2
_geom_bond_distance
I1 Cu2 2.6543(6)
I1 Cu1 2.6566(6)
I2 Cu1 2.6249(6)
I2 Cu2 2.6970(6)
Cu1 P2 2.2498(11)
Cu1 P1 2.2529(11)
Cu1 Cu2 2.8405(7)
Cu2 N1 2.056(3)
Cu2 P3 2.2227(11)
P1 C16 1.805(4)
P1 C2 1.816(4)
P1 C10 1.834(4)
N1 C2 1.339(5)
N1 C5 1.346(5)
C2 N3 1.343(5)
N3 N4 1.352(5)
N3 C6 1.462(5)
N4 C5 1.312(5)
C5 H5 0.9500
C6 C7 1.510(6)
C6 H6A 0.9900
C6 H6B 0.9900
C7 C8 1.524(6)
C7 H7A 0.9900
C7 H7B 0.9900
C8 C9 1.496(7)
C8 H8A 0.9900
C8 H8B 0.9900
C9 H9A 0.9800
C9 H9B 0.9800
C9 H9C 0.9800
C10 C11 1.379(5)
C10 C15 1.383(5)
C11 C12 1.386(5)
C11 H11 0.9500
C12 C13 1.376(6)
C12 H12 0.9500
C13 C14 1.372(6)
C13 H13 0.9500
C14 C15 1.388(6)
C14 H14 0.9500
C15 H15 0.9500
C16 C21 1.389(5)
C16 C17 1.391(5)
C17 C18 1.390(6)
C17 H17 0.9500
C18 C19 1.378(6)
C18 H18 0.9500
C19 C20 1.369(6)
C19 H19 0.9500
C20 C21 1.378(6)
C20 H20 0.9500
C21 H21 0.9500
P2 C23 1.804(4)
P2 C37 1.816(4)
P2 C31 1.821(4)
N22 C23 1.338(5)
N22 C26 1.352(5)
C23 N24 1.345(5)
N24 N25 1.353(4)
N24 C27 1.455(5)
N25 C26 1.308(5)
C26 H26 0.9500
C27 C28 1.510(6)
C27 H27A 0.9900
C27 H27B 0.9900
C28 C29 1.531(6)
C28 H28A 0.9900
C28 H28B 0.9900
C29 C30 1.497(7)
C29 H29A 0.9900
C29 H29B 0.9900
C30 H30A 0.9800
C30 H30B 0.9800
C30 H30C 0.9800
C31 C32 1.369(5)
C31 C36 1.380(6)
C32 C33 1.382(5)
C32 H32 0.9500
C33 C34 1.354(6)
C33 H33 0.9500
C34 C35 1.366(6)
C34 H34 0.9500
C35 C36 1.380(6)
C35 H35 0.9500
C36 H36 0.9500
C37 C38 1.384(5)
C37 C42 1.393(5)
C38 C39 1.386(6)
C38 H38 0.9500
C39 C40 1.373(6)
C39 H39 0.9500
C40 C41 1.366(6)
C40 H40 0.9500
C41 C42 1.377(6)
C41 H41 0.9500
C42 H42 0.9500
P3 C52 1.808(4)
P3 C58 1.813(4)
P3 C44 1.817(4)
N43 C44 1.328(5)
N43 C47 1.355(6)
C44 N45 1.334(5)
N45 N46 1.361(5)
N45 C48 1.444(5)
N46 C47 1.317(6)
C47 H47 0.9500
C48 C49 1.506(6)
C48 H48A 0.9900
C48 H48B 0.9900
C49 C50 1.515(6)
C49 H49A 0.9900
C49 H49B 0.9900
C50 C51 1.502(6)
C50 H50A 0.9900
C50 H50B 0.9900
C51 H51A 0.9800
C51 H51B 0.9800
C51 H51C 0.9800
C52 C57 1.375(6)
C52 C53 1.391(5)
C53 C54 1.374(6)
C53 H53 0.9500
C54 C55 1.351(6)
C54 H54 0.9500
C55 C56 1.382(6)
C55 H55 0.9500
C56 C57 1.375(6)
C56 H56 0.9500
C57 H57 0.9500
C58 C59 1.386(6)
C58 C63 1.386(6)
C59 C60 1.374(6)
C59 H59 0.9500
C60 C61 1.368(7)
C60 H60 0.9500
C61 C62 1.369(7)
C61 H61 0.9500
C62 C63 1.388(6)
C62 H62 0.9500
C63 H63 0.9500

loop_
_geom_torsion_atom_site_label_1
_geom_torsion_atom_site_label_2
_geom_torsion_atom_site_label_3
_geom_torsion_atom_site_label_4
_geom_torsion
Cu2 I2 Cu1 P2 -159.21(3)
Cu2 I2 Cu1 P1 74.27(4)
Cu2 I2 Cu1 I1 -38.175(17)
Cu2 I1 Cu1 P2 159.28(4)
Cu2 I1 Cu1 P1 -79.31(3)
Cu2 I1 Cu1 I2 38.839(17)
Cu1 I1 Cu2 N1 79.59(9)
Cu1 I1 Cu2 P3 -151.59(4)
Cu1 I1 Cu2 I2 -37.296(16)
Cu1 I2 Cu2 N1 -71.94(10)
Cu1 I2 Cu2 P3 162.50(4)
Cu1 I2 Cu2 I1 37.886(16)
P2 Cu1 Cu2 N1 -173.42(12)
P1 Cu1 Cu2 N1 1.31(9)
I2 Cu1 Cu2 N1 118.63(9)
I1 Cu1 Cu2 N1 -106.74(9)
P2 Cu1 Cu2 P3 23.53(14)
P1 Cu1 Cu2 P3 -161.75(8)
I2 Cu1 Cu2 P3 -44.42(8)
I1 Cu1 Cu2 P3 90.20(8)
P2 Cu1 Cu2 I1 -66.67(9)
P1 Cu1 Cu2 I1 108.05(3)
I2 Cu1 Cu2 I1 -134.625(19)
P2 Cu1 Cu2 I2 67.95(9)
P1 Cu1 Cu2 I2 -117.32(3)
I1 Cu1 Cu2 I2 134.625(19)
P2 Cu1 P1 C16 51.82(14)
I2 Cu1 P1 C16 178.25(14)
I1 Cu1 P1 C16 -70.06(14)
Cu2 Cu1 P1 C16 -126.16(14)
P2 Cu1 P1 C2 168.49(13)
I2 Cu1 P1 C2 -65.08(13)
I1 Cu1 P1 C2 46.61(13)
Cu2 Cu1 P1 C2 -9.49(13)
P2 Cu1 P1 C10 -76.26(16)
I2 Cu1 P1 C10 50.17(16)
I1 Cu1 P1 C10 161.86(15)
Cu2 Cu1 P1 C10 105.76(16)
P3 Cu2 N1 C2 -175.9(3)
I1 Cu2 N1 C2 -44.5(3)
I2 Cu2 N1 C2 64.3(3)
Cu1 Cu2 N1 C2 11.8(3)
P3 Cu2 N1 C5 -11.7(3)
I1 Cu2 N1 C5 119.7(3)
I2 Cu2 N1 C5 -131.6(3)
Cu1 Cu2 N1 C5 175.9(3)
C5 N1 C2 N3 -1.0(4)
Cu2 N1 C2 N3 166.1(2)
C5 N1 C2 P1 169.7(3)
Cu2 N1 C2 P1 -23.2(4)
C16 P1 C2 N1 139.7(3)
C10 P1 C2 N1 -109.1(3)
Cu1 P1 C2 N1 20.8(3)
C16 P1 C2 N3 -51.7(4)
C10 P1 C2 N3 59.5(4)
Cu1 P1 C2 N3 -170.6(3)
N1 C2 N3 N4 0.6(4)
P1 C2 N3 N4 -169.1(3)
N1 C2 N3 C6 -178.6(4)
P1 C2 N3 C6 11.7(6)
C2 N3 N4 C5 0.1(4)
C6 N3 N4 C5 179.4(3)
N3 N4 C5 N1 -0.8(4)
C2 N1 C5 N4 1.2(4)
Cu2 N1 C5 N4 -166.0(3)
C2 N3 C6 C7 120.1(4)
N4 N3 C6 C7 -59.1(5)
N3 C6 C7 C8 -179.5(4)
C6 C7 C8 C9 -161.8(5)
C16 P1 C10 C11 -165.9(3)
C2 P1 C10 C11 83.9(3)
Cu1 P1 C10 C11 -36.8(4)
C16 P1 C10 C15 16.0(4)
C2 P1 C10 C15 -94.3(4)
Cu1 P1 C10 C15 145.1(3)
C15 C10 C11 C12 -1.1(6)
P1 C10 C11 C12 -179.4(3)
C10 C11 C12 C13 0.6(7)
C11 C12 C13 C14 0.4(7)
C12 C13 C14 C15 -0.9(7)
C11 C10 C15 C14 0.6(6)
P1 C10 C15 C14 178.8(3)
C13 C14 C15 C10 0.4(7)
C2 P1 C16 C21 -39.9(4)
C10 P1 C16 C21 -144.8(3)
Cu1 P1 C16 C21 79.0(3)
C2 P1 C16 C17 152.1(3)
C10 P1 C16 C17 47.3(4)
Cu1 P1 C16 C17 -89.0(3)
C21 C16 C17 C18 1.3(6)
P1 C16 C17 C18 169.3(3)
C16 C17 C18 C19 -0.6(6)
C17 C18 C19 C20 -0.7(6)
C18 C19 C20 C21 1.3(7)
C19 C20 C21 C16 -0.7(7)
C17 C16 C21 C20 -0.6(6)
P1 C16 C21 C20 -168.7(3)
P1 Cu1 P2 C23 145.73(13)
I2 Cu1 P2 C23 18.69(13)
I1 Cu1 P2 C23 -96.97(13)
Cu2 Cu1 P2 C23 -39.94(17)
P1 Cu1 P2 C37 -90.87(14)
I2 Cu1 P2 C37 142.09(13)
I1 Cu1 P2 C37 26.43(14)
Cu2 Cu1 P2 C37 83.46(17)
P1 Cu1 P2 C31 32.69(14)
I2 Cu1 P2 C31 -94.36(14)
I1 Cu1 P2 C31 149.99(13)
Cu2 Cu1 P2 C31 -152.99(14)
C26 N22 C23 N24 0.2(4)
C26 N22 C23 P2 168.0(3)
C37 P2 C23 N22 122.7(3)
C31 P2 C23 N22 13.9(4)
Cu1 P2 C23 N22 -106.8(3)
C37 P2 C23 N24 -71.3(4)
C31 P2 C23 N24 179.8(3)
Cu1 P2 C23 N24 59.2(3)
N22 C23 N24 N25 -0.6(4)
P2 C23 N24 N25 -168.4(3)
N22 C23 N24 C27 -177.0(4)
P2 C23 N24 C27 15.1(6)
C23 N24 N25 C26 0.6(4)
C27 N24 N25 C26 177.4(3)
N24 N25 C26 N22 -0.5(5)
C23 N22 C26 N25 0.2(5)
C23 N24 C27 C28 106.3(5)
N25 N24 C27 C28 -69.8(5)
N24 C27 C28 C29 -170.0(3)
C27 C28 C29 C30 68.7(5)
C23 P2 C31 C32 -90.2(3)
C37 P2 C31 C32 159.9(3)
Cu1 P2 C31 C32 28.8(3)
C23 P2 C31 C36 94.2(4)
C37 P2 C31 C36 -15.8(4)
Cu1 P2 C31 C36 -146.9(3)
C36 C31 C32 C33 -0.5(6)
P2 C31 C32 C33 -176.3(3)
C31 C32 C33 C34 0.7(6)
C32 C33 C34 C35 -0.8(7)
C33 C34 C35 C36 0.7(8)
C32 C31 C36 C35 0.4(7)
P2 C31 C36 C35 176.0(4)
C34 C35 C36 C31 -0.5(8)
C23 P2 C37 C38 -28.4(4)
C31 P2 C37 C38 77.9(3)
Cu1 P2 C37 C38 -154.3(3)
C23 P2 C37 C42 155.2(3)
C31 P2 C37 C42 -98.4(3)
Cu1 P2 C37 C42 29.4(3)
C42 C37 C38 C39 0.8(5)
P2 C37 C38 C39 -175.5(3)
C37 C38 C39 C40 -0.2(5)
C38 C39 C40 C41 -0.3(6)
C39 C40 C41 C42 0.2(6)
C40 C41 C42 C37 0.4(5)
C38 C37 C42 C41 -0.9(5)
P2 C37 C42 C41 175.7(3)
N1 Cu2 P3 C52 103.49(19)
I1 Cu2 P3 C52 -19.78(17)
I2 Cu2 P3 C52 -132.37(16)
Cu1 Cu2 P3 C52 -95.24(18)
N1 Cu2 P3 C58 -22.76(18)
I1 Cu2 P3 C58 -146.04(15)
I2 Cu2 P3 C58 101.37(15)
Cu1 Cu2 P3 C58 138.51(16)
N1 Cu2 P3 C44 -134.16(17)
I1 Cu2 P3 C44 102.56(15)
I2 Cu2 P3 C44 -10.03(15)
Cu1 Cu2 P3 C44 27.10(18)
C47 N43 C44 N45 0.0(4)
C47 N43 C44 P3 -177.6(3)
C52 P3 C44 N43 -112.2(4)
C58 P3 C44 N43 -4.3(4)
Cu2 P3 C44 N43 114.4(3)
C52 P3 C44 N45 70.5(4)
C58 P3 C44 N45 178.5(3)
Cu2 P3 C44 N45 -62.8(4)
N43 C44 N45 N46 0.5(5)
P3 C44 N45 N46 178.1(3)
N43 C44 N45 C48 -176.9(4)
P3 C44 N45 C48 0.6(6)
C44 N45 N46 C47 -0.7(4)
C48 N45 N46 C47 177.0(4)
N45 N46 C47 N43 0.8(5)
C44 N43 C47 N46 -0.5(5)
C44 N45 C48 C49 -112.0(5)
N46 N45 C48 C49 70.8(5)
N45 C48 C49 C50 -179.9(4)
C48 C49 C50 C51 174.8(4)
C58 P3 C52 C57 122.3(4)
C44 P3 C52 C57 -134.7(4)
Cu2 P3 C52 C57 -6.6(4)
C58 P3 C52 C53 -55.7(4)
C44 P3 C52 C53 47.3(4)
Cu2 P3 C52 C53 175.4(3)
C57 C52 C53 C54 -1.0(7)
P3 C52 C53 C54 177.0(4)
C52 C53 C54 C55 1.2(7)
C53 C54 C55 C56 -0.7(8)
C54 C55 C56 C57 0.1(8)
C55 C56 C57 C52 0.1(8)
C53 C52 C57 C56 0.4(7)
P3 C52 C57 C56 -177.7(4)
C52 P3 C58 C59 178.0(3)
C44 P3 C58 C59 73.5(3)
Cu2 P3 C58 C59 -47.0(4)
C52 P3 C58 C63 -3.8(4)
C44 P3 C58 C63 -108.3(4)
Cu2 P3 C58 C63 131.3(3)
C63 C58 C59 C60 3.1(6)
P3 C58 C59 C60 -178.6(3)
C58 C59 C60 C61 -1.2(7)
C59 C60 C61 C62 -1.3(7)
C60 C61 C62 C63 1.9(7)
C59 C58 C63 C62 -2.5(6)
P3 C58 C63 C62 179.3(4)
C61 C62 C63 C58 0.0(7)
